data_1517046
loop_
_publ_author_name
'In Hong Hwang'
'Young Dan Jo'
'Hyun Kim'
'Kyeong Beom Kim'
'Kwang-Deog Jung'
'Cheal Kim'
'Youngmee Kim'
'Sung-Jin Kim'

_publ_section_title
;
 Catalytic transesterification reactions of one-dimensional coordination
 polymers containing paddle-wheel-type units connected by various bridging
 ligands
;
_journal_name_full
;
Inorganica Chimica Acta
;
_journal_page_first 39
_journal_page_last 45
_journal_volume 402
_journal_year 2013
_chemical_formula_sum 'C44 H38 Cu2 N2 O9'
_chemical_formula_weight 865.84
_space_group_IT_number 14
_symmetry_cell_setting monoclinic
_symmetry_space_group_name_Hall '-P 2ybc'
_symmetry_space_group_name_H-M 'P 1 21/c 1'
_atom_sites_solution_hydrogens geom
_atom_sites_solution_primary direct
_atom_sites_solution_secondary difmap
_cell_angle_alpha 90.00
_cell_angle_beta 104.032(3)
_cell_angle_gamma 90.00
_cell_formula_units_Z 4
_cell_length_a 10.4155(16)
_cell_length_b 20.113(3)
_cell_length_c 19.323(3)
_cell_measurement_reflns_used 3824
_cell_measurement_temperature 170(2)
_cell_measurement_theta_max 24.54
_cell_measurement_theta_min 2.26
_cell_volume 3927.1(10)
_computing_cell_refinement 'Bruker SMART'
_computing_data_collection 'Bruker SMART'
_computing_data_reduction 'Bruker SAINT'
_computing_molecular_graphics 'Bruker SHELXTL'
_computing_publication_material 'Bruker SHELXTL'
_computing_structure_refinement 'SHELXL-97 (Sheldrick, 1997)'
_computing_structure_solution 'SHELXS-97 (Sheldrick, 1990)'
_diffrn_ambient_temperature 170(2)
_diffrn_measured_fraction_theta_full 0.969
_diffrn_measured_fraction_theta_max 0.969
_diffrn_measurement_device_type 'CCD area detector'
_diffrn_measurement_method 'phi and omega scans'
_diffrn_radiation_monochromator graphite
_diffrn_radiation_source 'fine-focus sealed tube'
_diffrn_radiation_type MoK\a
_diffrn_radiation_wavelength 0.71073
_diffrn_reflns_av_R_equivalents 0.0618
_diffrn_reflns_av_sigmaI/netI 0.0836
_diffrn_reflns_limit_h_max 11
_diffrn_reflns_limit_h_min -12
_diffrn_reflns_limit_k_max 24
_diffrn_reflns_limit_k_min -24
_diffrn_reflns_limit_l_max 21
_diffrn_reflns_limit_l_min -23
_diffrn_reflns_number 19821
_diffrn_reflns_theta_full 25.99
_diffrn_reflns_theta_max 25.99
_diffrn_reflns_theta_min 1.48
_exptl_absorpt_coefficient_mu 1.143
_exptl_absorpt_correction_T_max 0.944
_exptl_absorpt_correction_T_min 0.896
_exptl_absorpt_correction_type multi-scan
_exptl_absorpt_process_details '(SADABS: Bruker, 1997)'
_exptl_crystal_colour blue
_exptl_crystal_density_diffrn 1.464
_exptl_crystal_density_method 'not measured'
_exptl_crystal_description block
_exptl_crystal_F_000 1784
_exptl_crystal_size_max 0.15
_exptl_crystal_size_mid 0.08
_exptl_crystal_size_min 0.05
_refine_diff_density_max 0.492
_refine_diff_density_min -0.832
_refine_diff_density_rms 0.106
_refine_ls_extinction_method none
_refine_ls_goodness_of_fit_ref 0.900
_refine_ls_hydrogen_treatment constr
_refine_ls_matrix_type full
_refine_ls_number_parameters 511
_refine_ls_number_reflns 7470
_refine_ls_number_restraints 0
_refine_ls_restrained_S_all 0.900
_refine_ls_R_factor_all 0.0726
_refine_ls_R_factor_gt 0.0420
_refine_ls_shift/su_max 0.002
_refine_ls_shift/su_mean 0.000
_refine_ls_structure_factor_coef Fsqd
_refine_ls_weighting_details 'calc w=1/[\s^2^(Fo^2^)+(0.0752P)^2^+0.0000P] where P=(Fo^2^+2Fc^2^)/3'
_refine_ls_weighting_scheme calc
_refine_ls_wR_factor_gt 0.1141
_refine_ls_wR_factor_ref 0.1298
_reflns_number_gt 4682
_reflns_number_total 7470
_reflns_threshold_expression >2sigma(I)
_cod_data_source_file ICA-2013-402-39-45-1.cif
_cod_data_source_block 1
_cod_original_sg_symbol_H-M P2(1)/c
_cod_database_code 1517046

loop_
_symmetry_equiv_pos_as_xyz
'x, y, z'
'-x, y+1/2, -z+1/2'
'-x, -y, -z'
'x, -y-1/2, z-1/2'

loop_
_atom_site_label
_atom_site_type_symbol
_atom_site_fract_x
_atom_site_fract_y
_atom_site_fract_z
_atom_site_U_iso_or_equiv
_atom_site_adp_type
_atom_site_occupancy
_atom_site_symmetry_multiplicity
_atom_site_calc_flag
_atom_site_refinement_flags
Cu1 Cu 0.42893(4) 0.28255(2) 0.90600(2) 0.02346(13) Uani 1 1 d .
Cu2 Cu 0.48705(4) 0.19223(2) 0.82022(2) 0.02549(14) Uani 1 1 d .
O11 O 0.5472(2) 0.22647(11) 0.97919(13) 0.0301(6) Uani 1 1 d .
O12 O 0.5509(2) 0.13919(11) 0.90705(13) 0.0285(6) Uani 1 1 d .
C11 C 0.5728(3) 0.16655(18) 0.9678(2) 0.0277(8) Uani 1 1 d .
C12 C 0.6336(4) 0.12400(18) 1.0310(2) 0.0316(9) Uani 1 1 d .
C13 C 0.6505(5) 0.0568(2) 1.0236(2) 0.0512(12) Uani 1 1 d .
H13 H 0.6261 0.0372 0.9775 0.061 Uiso 1 1 calc R
C14 C 0.7023(6) 0.0173(2) 1.0819(3) 0.0666(16) Uani 1 1 d .
H14 H 0.7129 -0.0291 1.0762 0.080 Uiso 1 1 calc R
C15 C 0.7384(5) 0.0457(3) 1.1482(3) 0.0610(14) Uani 1 1 d .
H15 H 0.7746 0.0187 1.1885 0.073 Uiso 1 1 calc R
C16 C 0.7230(5) 0.1126(2) 1.1569(3) 0.0521(12) Uani 1 1 d .
H16 H 0.7480 0.1319 1.2031 0.063 Uiso 1 1 calc R
C17 C 0.6706(4) 0.1520(2) 1.0979(2) 0.0423(11) Uani 1 1 d .
H17 H 0.6602 0.1984 1.1037 0.051 Uiso 1 1 calc R
O21 O 0.2846(2) 0.21937(12) 0.90572(14) 0.0307(6) Uani 1 1 d .
O22 O 0.3063(3) 0.15818(12) 0.81268(14) 0.0330(6) Uani 1 1 d .
C21 C 0.2446(4) 0.17606(17) 0.8582(2) 0.0282(9) Uani 1 1 d .
C22 C 0.1142(4) 0.14516(17) 0.8570(2) 0.0321(9) Uani 1 1 d .
C23 C 0.0500(4) 0.1068(2) 0.7996(3) 0.0471(12) Uani 1 1 d .
H23 H 0.0912 0.0979 0.7618 0.057 Uiso 1 1 calc R
C24 C -0.0763(5) 0.0810(2) 0.7975(3) 0.0621(15) Uani 1 1 d .
H24 H -0.1219 0.0557 0.7576 0.075 Uiso 1 1 calc R
C25 C -0.1340(5) 0.0925(2) 0.8539(3) 0.0589(15) Uani 1 1 d .
H25 H -0.2191 0.0748 0.8526 0.071 Uiso 1 1 calc R
C26 C -0.0697(5) 0.1291(2) 0.9109(3) 0.0541(13) Uani 1 1 d .
H26 H -0.1093 0.1362 0.9497 0.065 Uiso 1 1 calc R
C27 C 0.0539(4) 0.1562(2) 0.9125(2) 0.0412(10) Uani 1 1 d .
H27 H 0.0976 0.1824 0.9522 0.049 Uiso 1 1 calc R
O31 O 0.3210(2) 0.32327(11) 0.81668(12) 0.0263(6) Uani 1 1 d .
O32 O 0.4152(3) 0.25998(12) 0.74662(13) 0.0295(6) Uani 1 1 d .
C31 C 0.3451(4) 0.30864(17) 0.7570(2) 0.0260(8) Uani 1 1 d .
C32 C 0.2861(4) 0.35094(16) 0.6944(2) 0.0270(8) Uani 1 1 d .
C33 C 0.1717(4) 0.38746(18) 0.6914(2) 0.0352(9) Uani 1 1 d .
H33 H 0.1314 0.3866 0.7305 0.042 Uiso 1 1 calc R
C34 C 0.1166(4) 0.4247(2) 0.6321(2) 0.0410(10) Uani 1 1 d .
H34 H 0.0367 0.4484 0.6298 0.049 Uiso 1 1 calc R
C35 C 0.1763(5) 0.4281(2) 0.5760(2) 0.0462(11) Uani 1 1 d .
H35 H 0.1383 0.4543 0.5353 0.055 Uiso 1 1 calc R
C36 C 0.2924(5) 0.3931(2) 0.5794(2) 0.0474(12) Uani 1 1 d .
H36 H 0.3353 0.3961 0.5413 0.057 Uiso 1 1 calc R
C37 C 0.3455(4) 0.35383(19) 0.6378(2) 0.0362(10) Uani 1 1 d .
H37 H 0.4234 0.3287 0.6392 0.043 Uiso 1 1 calc R
O41 O 0.5818(2) 0.33258(12) 0.88938(13) 0.0275(6) Uani 1 1 d .
O42 O 0.6545(2) 0.24342(12) 0.84016(14) 0.0312(6) Uani 1 1 d .
C41 C 0.6642(4) 0.30270(17) 0.86285(19) 0.0248(8) Uani 1 1 d .
C42 C 0.7848(4) 0.34052(17) 0.85646(19) 0.0270(8) Uani 1 1 d .
C43 C 0.7927(4) 0.40900(19) 0.8655(2) 0.0371(10) Uani 1 1 d .
H43 H 0.7195 0.4328 0.8744 0.045 Uiso 1 1 calc R
C44 C 0.9057(4) 0.4426(2) 0.8619(2) 0.0444(11) Uani 1 1 d .
H44 H 0.9093 0.4896 0.8669 0.053 Uiso 1 1 calc R
C45 C 1.0138(4) 0.4084(2) 0.8509(2) 0.0439(11) Uani 1 1 d .
H45 H 1.0927 0.4317 0.8500 0.053 Uiso 1 1 calc R
C46 C 1.0074(4) 0.3400(2) 0.8410(2) 0.0440(11) Uani 1 1 d .
H46 H 1.0816 0.3164 0.8333 0.053 Uiso 1 1 calc R
C47 C 0.8928(4) 0.3068(2) 0.8426(2) 0.0351(9) Uani 1 1 d .
H47 H 0.8871 0.2603 0.8342 0.042 Uiso 1 1 calc R
N51 N 0.5477(3) 0.12631(14) 0.74746(16) 0.0277(7) Uani 1 1 d .
N52 N 0.3657(3) 0.34213(13) 0.98672(16) 0.0251(7) Uani 1 1 d .
C51 C 0.5326(4) 0.06035(18) 0.7455(2) 0.0307(9) Uani 1 1 d .
H51 H 0.4970 0.0402 0.7812 0.037 Uiso 1 1 calc R
C52 C 0.5651(4) 0.01995(18) 0.6953(2) 0.0293(9) Uani 1 1 d .
H52 H 0.5526 -0.0268 0.6968 0.035 Uiso 1 1 calc R
C53 C 0.6169(4) 0.04816(17) 0.64172(19) 0.0261(8) Uani 1 1 d .
C54 C 0.6350(4) 0.11639(18) 0.6440(2) 0.0338(9) Uani 1 1 d .
H54 H 0.6714 0.1378 0.6093 0.041 Uiso 1 1 calc R
C55 C 0.6000(4) 0.15316(18) 0.6968(2) 0.0310(9) Uani 1 1 d .
H55 H 0.6135 0.1999 0.6974 0.037 Uiso 1 1 calc R
C56 C 0.6493(4) 0.00995(17) 0.5837(2) 0.0314(9) Uani 1 1 d .
H56 H 0.6892 0.0335 0.5517 0.038 Uiso 1 1 calc R
C57 C 0.6284(4) -0.05383(17) 0.57181(19) 0.0270(8) Uani 1 1 d .
H57 H 0.5891 -0.0773 0.6040 0.032 Uiso 1 1 calc R
C58 C 0.3402(3) 0.40763(16) 0.98647(18) 0.0231(8) Uani 1 1 d .
C59 C 0.2920(3) 0.43595(13) 1.04056(15) 0.0326(9) Uani 1 1 d .
H59 H 0.2746 0.4824 1.0397 0.039 Uiso 1 1 calc R
C510 C 0.2689(3) 0.39800(13) 1.09524(15) 0.0354(10) Uani 1 1 d R
H510 H 0.2355 0.4178 1.1319 0.042 Uiso 1 1 d R
C511 C 0.2961(4) 0.33104(19) 1.0962(2) 0.0321(9) Uani 1 1 d .
H511 H 0.2832 0.3034 1.1338 0.039 Uiso 1 1 calc R
C512 C 0.3427(4) 0.30518(18) 1.0405(2) 0.0304(9) Uani 1 1 d .
H512 H 0.3594 0.2588 1.0403 0.036 Uiso 1 1 calc R
O1 O 0.9726(4) 0.35639(17) 0.12164(18) 0.0666(10) Uani 1 1 d .
C1 C 0.9243(5) 0.3505(2) 0.0470(3) 0.0569(13) Uani 1 1 d .
H1A H 0.9928 0.3646 0.0224 0.068 Uiso 1 1 calc R
H1B H 0.8452 0.3789 0.0303 0.068 Uiso 1 1 calc R
C2 C 0.8898(6) 0.2800(3) 0.0313(3) 0.0688(15) Uani 1 1 d .
H2A H 0.9102 0.2662 -0.0141 0.083 Uiso 1 1 calc R
H2B H 0.7947 0.2720 0.0280 0.083 Uiso 1 1 calc R
C3 C 0.9749(5) 0.2430(2) 0.0935(3) 0.0543(12) Uani 1 1 d .
H3A H 0.9323 0.2011 0.1030 0.065 Uiso 1 1 calc R
H3B H 1.0632 0.2330 0.0855 0.065 Uiso 1 1 calc R
C4 C 0.9840(6) 0.2918(3) 0.1528(3) 0.0642(14) Uani 1 1 d .
H4A H 0.9118 0.2841 0.1771 0.077 Uiso 1 1 calc R
H4B H 1.0698 0.2871 0.1882 0.077 Uiso 1 1 calc R

loop_
_atom_site_aniso_label
_atom_site_aniso_U_11
_atom_site_aniso_U_22
_atom_site_aniso_U_33
_atom_site_aniso_U_23
_atom_site_aniso_U_13
_atom_site_aniso_U_12
Cu1 0.0241(2) 0.0208(2) 0.0272(3) -0.00278(18) 0.00973(19) 0.00026(18)
Cu2 0.0289(3) 0.0214(2) 0.0268(3) -0.00345(18) 0.0079(2) 0.00349(19)
O11 0.0311(15) 0.0253(14) 0.0345(16) -0.0024(11) 0.0090(12) 0.0025(11)
O12 0.0367(15) 0.0249(13) 0.0226(15) -0.0005(11) 0.0046(12) 0.0040(11)
C11 0.0201(19) 0.026(2) 0.038(3) -0.0014(17) 0.0100(17) -0.0020(16)
C12 0.027(2) 0.031(2) 0.040(3) 0.0023(17) 0.0150(18) 0.0022(17)
C13 0.069(3) 0.035(2) 0.049(3) 0.003(2) 0.011(2) 0.017(2)
C14 0.101(5) 0.037(3) 0.057(4) 0.010(2) 0.010(3) 0.027(3)
C15 0.077(4) 0.060(3) 0.045(3) 0.019(3) 0.011(3) 0.024(3)
C16 0.051(3) 0.066(3) 0.038(3) 0.005(2) 0.009(2) 0.006(3)
C17 0.045(3) 0.039(2) 0.044(3) -0.002(2) 0.015(2) 0.000(2)
O21 0.0293(15) 0.0264(14) 0.0382(17) -0.0045(12) 0.0113(12) -0.0056(11)
O22 0.0328(15) 0.0290(14) 0.0363(17) -0.0055(12) 0.0067(13) -0.0025(12)
C21 0.026(2) 0.023(2) 0.033(2) 0.0079(16) 0.0021(17) 0.0013(16)
C22 0.028(2) 0.0213(19) 0.043(3) 0.0080(17) 0.0008(18) -0.0003(16)
C23 0.040(3) 0.038(2) 0.058(3) 0.013(2) 0.000(2) -0.008(2)
C24 0.044(3) 0.047(3) 0.079(4) 0.018(3) -0.016(3) -0.018(2)
C25 0.030(3) 0.056(3) 0.085(4) 0.036(3) 0.001(3) -0.006(2)
C26 0.038(3) 0.042(3) 0.084(4) 0.018(3) 0.018(3) 0.001(2)
C27 0.030(2) 0.033(2) 0.062(3) 0.006(2) 0.014(2) -0.0015(18)
O31 0.0304(14) 0.0287(14) 0.0207(15) -0.0002(10) 0.0076(11) 0.0044(11)
O32 0.0384(16) 0.0256(13) 0.0250(15) -0.0022(11) 0.0089(12) 0.0083(12)
C31 0.027(2) 0.0232(19) 0.029(2) -0.0010(15) 0.0089(17) -0.0028(16)
C32 0.032(2) 0.0177(18) 0.031(2) -0.0045(15) 0.0066(17) 0.0002(16)
C33 0.038(2) 0.030(2) 0.040(3) 0.0007(18) 0.0144(19) 0.0023(18)
C34 0.042(3) 0.032(2) 0.047(3) 0.0012(19) 0.006(2) 0.0114(19)
C35 0.064(3) 0.034(2) 0.038(3) 0.0104(19) 0.007(2) 0.007(2)
C36 0.061(3) 0.046(3) 0.040(3) 0.012(2) 0.023(2) 0.008(2)
C37 0.042(2) 0.036(2) 0.035(3) 0.0041(18) 0.018(2) 0.0084(19)
O41 0.0260(14) 0.0271(13) 0.0323(16) -0.0018(11) 0.0130(12) -0.0003(11)
O42 0.0288(15) 0.0268(14) 0.0403(17) -0.0059(12) 0.0129(12) 0.0011(11)
C41 0.0240(19) 0.029(2) 0.021(2) -0.0008(15) 0.0051(16) 0.0038(16)
C42 0.027(2) 0.029(2) 0.027(2) 0.0000(16) 0.0092(16) 0.0014(16)
C43 0.029(2) 0.035(2) 0.050(3) -0.0114(19) 0.0149(19) -0.0022(18)
C44 0.042(3) 0.038(2) 0.058(3) -0.013(2) 0.020(2) -0.011(2)
C45 0.029(2) 0.054(3) 0.051(3) 0.000(2) 0.014(2) -0.009(2)
C46 0.028(2) 0.051(3) 0.058(3) 0.016(2) 0.021(2) 0.009(2)
C47 0.033(2) 0.033(2) 0.043(3) 0.0049(18) 0.0164(19) 0.0059(18)
N51 0.0304(17) 0.0231(16) 0.0301(19) -0.0014(13) 0.0085(14) 0.0044(13)
N52 0.0317(17) 0.0184(15) 0.0291(18) 0.0009(12) 0.0149(14) 0.0013(13)
C51 0.037(2) 0.025(2) 0.034(2) 0.0002(16) 0.0152(19) 0.0005(17)
C52 0.036(2) 0.0181(19) 0.035(2) -0.0024(15) 0.0099(18) 0.0007(16)
C53 0.025(2) 0.0230(19) 0.031(2) -0.0068(15) 0.0076(17) 0.0004(15)
C54 0.035(2) 0.025(2) 0.048(3) -0.0019(17) 0.022(2) -0.0007(17)
C55 0.040(2) 0.0209(19) 0.034(2) -0.0041(16) 0.0132(19) 0.0012(17)
C56 0.038(2) 0.025(2) 0.038(3) -0.0027(16) 0.0222(19) -0.0021(17)
C57 0.034(2) 0.0205(19) 0.030(2) 0.0020(15) 0.0139(17) -0.0004(16)
C58 0.026(2) 0.0220(19) 0.020(2) 0.0015(14) 0.0046(16) -0.0012(15)
C59 0.044(2) 0.024(2) 0.034(2) 0.0006(16) 0.0189(19) 0.0037(18)
C510 0.041(2) 0.036(2) 0.036(3) -0.0032(17) 0.023(2) 0.0018(19)
C511 0.036(2) 0.035(2) 0.030(2) 0.0054(17) 0.0167(18) -0.0017(18)
C512 0.037(2) 0.0236(19) 0.032(2) 0.0050(16) 0.0121(18) 0.0000(17)
O1 0.091(3) 0.063(2) 0.049(2) -0.0088(17) 0.024(2) 0.001(2)
C1 0.059(3) 0.065(3) 0.049(3) 0.007(2) 0.018(3) 0.011(3)
C2 0.075(4) 0.064(3) 0.063(4) -0.003(3) 0.008(3) 0.003(3)
C3 0.047(3) 0.052(3) 0.061(3) 0.005(2) 0.008(2) 0.002(2)
C4 0.068(4) 0.067(4) 0.060(4) 0.002(3) 0.020(3) 0.005(3)

loop_
_atom_type_symbol
_atom_type_description
_atom_type_scat_dispersion_real
_atom_type_scat_dispersion_imag
_atom_type_scat_source
C C 0.0033 0.0016 'International Tables Vol C Tables 4.2.6.8 and 6.1.1.4'
H H 0.0000 0.0000 'International Tables Vol C Tables 4.2.6.8 and 6.1.1.4'
N N 0.0061 0.0033 'International Tables Vol C Tables 4.2.6.8 and 6.1.1.4'
O O 0.0106 0.0060 'International Tables Vol C Tables 4.2.6.8 and 6.1.1.4'
Cu Cu 0.3201 1.2651 'International Tables Vol C Tables 4.2.6.8 and 6.1.1.4'

loop_
_geom_angle_atom_site_label_1
_geom_angle_atom_site_label_2
_geom_angle_atom_site_label_3
_geom_angle
_geom_angle_site_symmetry_1
_geom_angle_site_symmetry_3
O21 Cu1 O41 167.02(10) . .
O21 Cu1 O11 88.68(11) . .
O41 Cu1 O11 91.14(10) . .
O21 Cu1 O31 89.59(11) . .
O41 Cu1 O31 87.56(10) . .
O11 Cu1 O31 166.44(10) . .
O21 Cu1 N52 89.65(11) . .
O41 Cu1 N52 103.32(10) . .
O11 Cu1 N52 92.59(11) . .
O31 Cu1 N52 100.84(10) . .
O21 Cu1 Cu2 81.05(7) . .
O41 Cu1 Cu2 86.07(7) . .
O11 Cu1 Cu2 81.86(7) . .
O31 Cu1 Cu2 84.58(7) . .
N52 Cu1 Cu2 169.24(7) . .
O12 Cu2 O22 89.67(11) . .
O12 Cu2 O42 90.93(11) . .
O22 Cu2 O42 166.65(10) . .
O12 Cu2 O32 168.01(10) . .
O22 Cu2 O32 89.89(11) . .
O42 Cu2 O32 86.77(11) . .
O12 Cu2 N51 97.59(11) . .
O22 Cu2 N51 99.49(11) . .
O42 Cu2 N51 93.65(11) . .
O32 Cu2 N51 94.30(11) . .
O12 Cu2 Cu1 85.34(7) . .
O22 Cu2 Cu1 85.71(7) . .
O42 Cu2 Cu1 81.05(7) . .
O32 Cu2 Cu1 82.68(7) . .
N51 Cu2 Cu1 174.01(8) . .
C11 O11 Cu1 122.5(2) . .
C11 O12 Cu2 120.2(2) . .
O11 C11 O12 125.3(3) . .
O11 C11 C12 117.8(3) . .
O12 C11 C12 116.9(3) . .
C13 C12 C17 119.0(4) . .
C13 C12 C11 121.1(4) . .
C17 C12 C11 119.9(3) . .
C12 C13 C14 121.1(4) . .
C12 C13 H13 119.5 . .
C14 C13 H13 119.5 . .
C15 C14 C13 119.3(4) . .
C15 C14 H14 120.3 . .
C13 C14 H14 120.3 . .
C14 C15 C16 120.7(4) . .
C14 C15 H15 119.6 . .
C16 C15 H15 119.6 . .
C15 C16 C17 119.6(4) . .
C15 C16 H16 120.2 . .
C17 C16 H16 120.2 . .
C12 C17 C16 120.2(4) . .
C12 C17 H17 119.9 . .
C16 C17 H17 119.9 . .
C21 O21 Cu1 124.4(2) . .
C21 O22 Cu2 119.2(2) . .
O21 C21 O22 124.8(3) . .
O21 C21 C22 116.1(3) . .
O22 C21 C22 119.2(3) . .
C23 C22 C27 119.2(4) . .
C23 C22 C21 120.5(4) . .
C27 C22 C21 120.2(4) . .
C22 C23 C24 119.8(5) . .
C22 C23 H23 120.1 . .
C24 C23 H23 120.1 . .
C25 C24 C23 119.8(5) . .
C25 C24 H24 120.1 . .
C23 C24 H24 120.1 . .
C26 C25 C24 120.4(5) . .
C26 C25 H25 119.8 . .
C24 C25 H25 119.8 . .
C25 C26 C27 120.1(5) . .
C25 C26 H26 119.9 . .
C27 C26 H26 119.9 . .
C22 C27 C26 120.7(4) . .
C22 C27 H27 119.7 . .
C26 C27 H27 119.7 . .
C31 O31 Cu1 119.7(2) . .
C31 O32 Cu2 123.4(2) . .
O32 C31 O31 124.8(3) . .
O32 C31 C32 117.0(3) . .
O31 C31 C32 118.2(3) . .
C37 C32 C33 119.3(4) . .
C37 C32 C31 119.5(3) . .
C33 C32 C31 121.2(3) . .
C34 C33 C32 120.3(4) . .
C34 C33 H33 119.9 . .
C32 C33 H33 119.9 . .
C33 C34 C35 120.5(4) . .
C33 C34 H34 119.8 . .
C35 C34 H34 119.8 . .
C34 C35 C36 119.6(4) . .
C34 C35 H35 120.2 . .
C36 C35 H35 120.2 . .
C37 C36 C35 120.1(4) . .
C37 C36 H36 120.0 . .
C35 C36 H36 120.0 . .
C36 C37 C32 120.3(4) . .
C36 C37 H37 119.9 . .
C32 C37 H37 119.9 . .
C41 O41 Cu1 118.8(2) . .
C41 O42 Cu2 123.4(2) . .
O41 C41 O42 125.9(3) . .
O41 C41 C42 117.4(3) . .
O42 C41 C42 116.6(3) . .
C43 C42 C47 118.7(3) . .
C43 C42 C41 121.2(3) . .
C47 C42 C41 120.0(3) . .
C44 C43 C42 120.5(4) . .
C44 C43 H43 119.8 . .
C42 C43 H43 119.8 . .
C43 C44 C45 120.3(4) . .
C43 C44 H44 119.8 . .
C45 C44 H44 119.8 . .
C44 C45 C46 120.0(4) . .
C44 C45 H45 120.0 . .
C46 C45 H45 120.0 . .
C47 C46 C45 119.5(4) . .
C47 C46 H46 120.3 . .
C45 C46 H46 120.3 . .
C46 C47 C42 120.9(4) . .
C46 C47 H47 119.6 . .
C42 C47 H47 119.6 . .
C51 N51 C55 116.4(3) . .
C51 N51 Cu2 125.7(2) . .
C55 N51 Cu2 117.8(2) . .
C58 N52 C512 118.2(3) . .
C58 N52 Cu1 128.8(2) . .
C512 N52 Cu1 112.9(2) . .
N51 C51 C52 124.2(3) . .
N51 C51 H51 117.9 . .
C52 C51 H51 117.9 . .
C51 C52 C53 119.3(3) . .
C51 C52 H52 120.3 . .
C53 C52 H52 120.3 . .
C54 C53 C52 116.9(3) . .
C54 C53 C56 119.3(3) . .
C52 C53 C56 123.8(3) . .
C55 C54 C53 119.8(3) . .
C55 C54 H54 120.1 . .
C53 C54 H54 120.1 . .
N51 C55 C54 123.4(3) . .
N51 C55 H55 118.3 . .
C54 C55 H55 118.3 . .
C57 C56 C53 126.0(3) . .
C57 C56 H56 117.0 . .
C53 C56 H56 117.0 . .
C56 C57 C58 126.3(3) . 2_646
C56 C57 H57 116.9 . .
C58 C57 H57 116.9 2_646 .
N52 C58 C59 120.5(3) . .
N52 C58 C57 116.1(3) . 2_656
C59 C58 C57 123.4(3) . 2_656
C510 C59 C58 121.00(18) . .
C510 C59 H59 119.5 . .
C58 C59 H59 119.5 . .
C59 C510 C511 118.80(19) . .
C59 C510 H510 120.4 . .
C511 C510 H510 120.8 . .
C510 C511 C512 117.9(3) . .
C510 C511 H511 121.1 . .
C512 C511 H511 121.1 . .
N52 C512 C511 123.7(3) . .
N52 C512 H512 118.2 . .
C511 C512 H512 118.2 . .
C1 O1 C4 109.1(4) . .
O1 C1 C2 107.4(4) . .
O1 C1 H1A 110.2 . .
C2 C1 H1A 110.2 . .
O1 C1 H1B 110.2 . .
C2 C1 H1B 110.2 . .
H1A C1 H1B 108.5 . .
C1 C2 C3 104.1(4) . .
C1 C2 H2A 110.9 . .
C3 C2 H2A 110.9 . .
C1 C2 H2B 110.9 . .
C3 C2 H2B 110.9 . .
H2A C2 H2B 109.0 . .
C4 C3 C2 101.8(4) . .
C4 C3 H3A 111.4 . .
C2 C3 H3A 111.4 . .
C4 C3 H3B 111.4 . .
C2 C3 H3B 111.4 . .
H3A C3 H3B 109.3 . .
O1 C4 C3 107.0(4) . .
O1 C4 H4A 110.3 . .
C3 C4 H4A 110.3 . .
O1 C4 H4B 110.3 . .
C3 C4 H4B 110.3 . .
H4A C4 H4B 108.6 . .

loop_
_geom_bond_atom_site_label_1
_geom_bond_atom_site_label_2
_geom_bond_distance
_geom_bond_site_symmetry_2
Cu1 O21 1.968(2) .
Cu1 O41 1.974(2) .
Cu1 O11 1.986(3) .
Cu1 O31 1.993(2) .
Cu1 N52 2.191(3) .
Cu1 Cu2 2.6269(6) .
Cu2 O12 1.963(2) .
Cu2 O22 1.975(3) .
Cu2 O42 1.981(3) .
Cu2 O32 1.981(2) .
Cu2 N51 2.136(3) .
O11 C11 1.265(4) .
O12 C11 1.266(4) .
C11 C12 1.500(5) .
C12 C13 1.376(6) .
C12 C17 1.378(6) .
C13 C14 1.376(6) .
C13 H13 0.9500 .
C14 C15 1.368(7) .
C14 H14 0.9500 .
C15 C16 1.371(7) .
C15 H15 0.9500 .
C16 C17 1.387(6) .
C16 H16 0.9500 .
C17 H17 0.9500 .
O21 C21 1.261(4) .
O22 C21 1.262(4) .
C21 C22 1.488(5) .
C22 C23 1.382(6) .
C22 C27 1.387(6) .
C23 C24 1.406(6) .
C23 H23 0.9500 .
C24 C25 1.385(7) .
C24 H24 0.9500 .
C25 C26 1.359(7) .
C25 H25 0.9500 .
C26 C27 1.391(6) .
C26 H26 0.9500 .
C27 H27 0.9500 .
O31 C31 1.272(4) .
O32 C31 1.266(4) .
C31 C32 1.485(5) .
C32 C37 1.381(5) .
C32 C33 1.389(5) .
C33 C34 1.373(5) .
C33 H33 0.9500 .
C34 C35 1.376(6) .
C34 H34 0.9500 .
C35 C36 1.387(6) .
C35 H35 0.9500 .
C36 C37 1.379(5) .
C36 H36 0.9500 .
C37 H37 0.9500 .
O41 C41 1.255(4) .
O42 C41 1.266(4) .
C41 C42 1.499(5) .
C42 C43 1.388(5) .
C42 C47 1.393(5) .
C43 C44 1.373(5) .
C43 H43 0.9500 .
C44 C45 1.379(6) .
C44 H44 0.9500 .
C45 C46 1.388(6) .
C45 H45 0.9500 .
C46 C47 1.375(5) .
C46 H46 0.9500 .
C47 H47 0.9500 .
N51 C51 1.336(5) .
N51 C55 1.343(5) .
N52 C58 1.344(4) .
N52 C512 1.346(4) .
C51 C52 1.370(5) .
C51 H51 0.9500 .
C52 C53 1.398(5) .
C52 H52 0.9500 .
C53 C54 1.384(5) .
C53 C56 1.465(5) .
C54 C55 1.379(5) .
C54 H54 0.9500 .
C55 H55 0.9500 .
C56 C57 1.312(5) .
C56 H56 0.9500 .
C57 C58 1.468(5) 2_646
C57 H57 0.9500 .
C58 C59 1.387(4) .
C58 C57 1.468(5) 2_656
C59 C510 1.3708 .
C59 H59 0.9500 .
C510 C511 1.375(5) .
C510 H510 0.9500 .
C511 C512 1.385(5) .
C511 H511 0.9500 .
C512 H512 0.9500 .
O1 C1 1.413(5) .
O1 C4 1.425(6) .
C1 C2 1.476(7) .
C1 H1A 0.9900 .
C1 H1B 0.9900 .
C2 C3 1.506(7) .
C2 H2A 0.9900 .
C2 H2B 0.9900 .
C3 C4 1.493(7) .
C3 H3A 0.9900 .
C3 H3B 0.9900 .
C4 H4A 0.9900 .
C4 H4B 0.9900 .

loop_
_geom_torsion_atom_site_label_1
_geom_torsion_atom_site_label_2
_geom_torsion_atom_site_label_3
_geom_torsion_atom_site_label_4
_geom_torsion
_geom_torsion_site_symmetry_1
_geom_torsion_site_symmetry_4
O21 Cu1 Cu2 O12 -74.65(11) . .
O41 Cu1 Cu2 O12 107.00(11) . .
O11 Cu1 Cu2 O12 15.29(10) . .
O31 Cu1 Cu2 O12 -165.08(10) . .
N52 Cu1 Cu2 O12 -44.2(5) . .
O21 Cu1 Cu2 O22 15.37(11) . .
O41 Cu1 Cu2 O22 -162.98(10) . .
O11 Cu1 Cu2 O22 105.30(11) . .
O31 Cu1 Cu2 O22 -75.07(10) . .
N52 Cu1 Cu2 O22 45.8(5) . .
O21 Cu1 Cu2 O42 -166.33(11) . .
O41 Cu1 Cu2 O42 15.33(10) . .
O11 Cu1 Cu2 O42 -76.39(11) . .
O31 Cu1 Cu2 O42 103.24(10) . .
N52 Cu1 Cu2 O42 -135.9(5) . .
O21 Cu1 Cu2 O32 105.81(11) . .
O41 Cu1 Cu2 O32 -72.54(11) . .
O11 Cu1 Cu2 O32 -164.25(10) . .
O31 Cu1 Cu2 O32 15.38(10) . .
N52 Cu1 Cu2 O32 136.3(5) . .
O21 Cu1 Cu2 N51 165.7(8) . .
O41 Cu1 Cu2 N51 -12.7(8) . .
O11 Cu1 Cu2 N51 -104.4(8) . .
O31 Cu1 Cu2 N51 75.3(8) . .
N52 Cu1 Cu2 N51 -163.8(9) . .
O21 Cu1 O11 C11 60.9(3) . .
O41 Cu1 O11 C11 -106.1(3) . .
O31 Cu1 O11 C11 -21.9(6) . .
N52 Cu1 O11 C11 150.5(3) . .
Cu2 Cu1 O11 C11 -20.3(3) . .
O22 Cu2 O12 C11 -101.7(3) . .
O42 Cu2 O12 C11 64.9(3) . .
O32 Cu2 O12 C11 -13.8(7) . .
N51 Cu2 O12 C11 158.7(3) . .
Cu1 Cu2 O12 C11 -16.0(2) . .
Cu1 O11 C11 O12 15.1(5) . .
Cu1 O11 C11 C12 -164.7(2) . .
Cu2 O12 C11 O11 5.8(5) . .
Cu2 O12 C11 C12 -174.3(2) . .
O11 C11 C12 C13 172.7(4) . .
O12 C11 C12 C13 -7.2(5) . .
O11 C11 C12 C17 -5.7(5) . .
O12 C11 C12 C17 174.4(3) . .
C17 C12 C13 C14 0.6(7) . .
C11 C12 C13 C14 -177.8(4) . .
C12 C13 C14 C15 -0.5(8) . .
C13 C14 C15 C16 0.3(8) . .
C14 C15 C16 C17 -0.2(8) . .
C13 C12 C17 C16 -0.5(6) . .
C11 C12 C17 C16 177.9(4) . .
C15 C16 C17 C12 0.3(7) . .
O41 Cu1 O21 C21 -13.1(6) . .
O11 Cu1 O21 C21 -102.4(3) . .
O31 Cu1 O21 C21 64.1(3) . .
N52 Cu1 O21 C21 165.0(3) . .
Cu2 Cu1 O21 C21 -20.5(3) . .
O12 Cu2 O22 C21 68.9(3) . .
O42 Cu2 O22 C21 -23.7(6) . .
O32 Cu2 O22 C21 -99.1(3) . .
N51 Cu2 O22 C21 166.6(3) . .
Cu1 Cu2 O22 C21 -16.4(3) . .
Cu1 O21 C21 O22 14.8(5) . .
Cu1 O21 C21 C22 -164.8(2) . .
Cu2 O22 C21 O21 6.6(5) . .
Cu2 O22 C21 C22 -173.8(2) . .
O21 C21 C22 C23 167.8(3) . .
O22 C21 C22 C23 -11.8(5) . .
O21 C21 C22 C27 -10.4(5) . .
O22 C21 C22 C27 170.1(3) . .
C27 C22 C23 C24 1.6(6) . .
C21 C22 C23 C24 -176.6(4) . .
C22 C23 C24 C25 -1.8(7) . .
C23 C24 C25 C26 0.5(7) . .
C24 C25 C26 C27 1.0(7) . .
C23 C22 C27 C26 -0.1(6) . .
C21 C22 C27 C26 178.1(4) . .
C25 C26 C27 C22 -1.2(6) . .
O21 Cu1 O31 C31 -101.3(3) . .
O41 Cu1 O31 C31 66.0(3) . .
O11 Cu1 O31 C31 -18.7(6) . .
N52 Cu1 O31 C31 169.1(2) . .
Cu2 Cu1 O31 C31 -20.3(2) . .
O12 Cu2 O32 C31 -18.6(7) . .
O22 Cu2 O32 C31 69.3(3) . .
O42 Cu2 O32 C31 -97.7(3) . .
N51 Cu2 O32 C31 168.8(3) . .
Cu1 Cu2 O32 C31 -16.4(3) . .
Cu2 O32 C31 O31 5.9(5) . .
Cu2 O32 C31 C32 -173.4(2) . .
Cu1 O31 C31 O32 14.9(5) . .
Cu1 O31 C31 C32 -165.8(2) . .
O32 C31 C32 C37 -25.0(5) . .
O31 C31 C32 C37 155.7(4) . .
O32 C31 C32 C33 154.7(3) . .
O31 C31 C32 C33 -24.7(5) . .
C37 C32 C33 C34 1.6(6) . .
C31 C32 C33 C34 -178.1(3) . .
C32 C33 C34 C35 -2.1(6) . .
C33 C34 C35 C36 0.6(7) . .
C34 C35 C36 C37 1.6(7) . .
C35 C36 C37 C32 -2.1(7) . .
C33 C32 C37 C36 0.6(6) . .
C31 C32 C37 C36 -179.7(4) . .
O21 Cu1 O41 C41 -23.2(6) . .
O11 Cu1 O41 C41 65.9(3) . .
O31 Cu1 O41 C41 -100.6(3) . .
N52 Cu1 O41 C41 158.8(3) . .
Cu2 Cu1 O41 C41 -15.9(3) . .
O12 Cu2 O42 C41 -105.6(3) . .
O22 Cu2 O42 C41 -13.1(6) . .
O32 Cu2 O42 C41 62.6(3) . .
N51 Cu2 O42 C41 156.7(3) . .
Cu1 Cu2 O42 C41 -20.5(3) . .
Cu1 O41 C41 O42 5.7(5) . .
Cu1 O41 C41 C42 -175.1(2) . .
Cu2 O42 C41 O41 15.4(5) . .
Cu2 O42 C41 C42 -163.8(2) . .
O41 C41 C42 C43 -12.9(5) . .
O42 C41 C42 C43 166.4(4) . .
O41 C41 C42 C47 165.8(3) . .
O42 C41 C42 C47 -14.9(5) . .
C47 C42 C43 C44 -0.8(6) . .
C41 C42 C43 C44 177.8(4) . .
C42 C43 C44 C45 -1.6(7) . .
C43 C44 C45 C46 2.2(7) . .
C44 C45 C46 C47 -0.2(7) . .
C45 C46 C47 C42 -2.3(6) . .
C43 C42 C47 C46 2.8(6) . .
C41 C42 C47 C46 -175.9(4) . .
O12 Cu2 N51 C51 44.0(3) . .
O22 Cu2 N51 C51 -47.0(3) . .
O42 Cu2 N51 C51 135.4(3) . .
O32 Cu2 N51 C51 -137.6(3) . .
Cu1 Cu2 N51 C51 163.1(6) . .
O12 Cu2 N51 C55 -139.5(3) . .
O22 Cu2 N51 C55 129.6(3) . .
O42 Cu2 N51 C55 -48.0(3) . .
O32 Cu2 N51 C55 39.0(3) . .
Cu1 Cu2 N51 C55 -20.4(10) . .
O21 Cu1 N52 C58 -128.6(3) . .
O41 Cu1 N52 C58 50.9(3) . .
O11 Cu1 N52 C58 142.7(3) . .
O31 Cu1 N52 C58 -39.1(3) . .
Cu2 Cu1 N52 C58 -158.7(3) . .
O21 Cu1 N52 C512 46.8(3) . .
O41 Cu1 N52 C512 -133.7(3) . .
O11 Cu1 N52 C512 -41.9(3) . .
O31 Cu1 N52 C512 136.3(3) . .
Cu2 Cu1 N52 C512 16.7(6) . .
C55 N51 C51 C52 -0.9(6) . .
Cu2 N51 C51 C52 175.7(3) . .
N51 C51 C52 C53 -0.4(6) . .
C51 C52 C53 C54 1.4(6) . .
C51 C52 C53 C56 -177.1(4) . .
C52 C53 C54 C55 -1.1(6) . .
C56 C53 C54 C55 177.5(4) . .
C51 N51 C55 C54 1.2(6) . .
Cu2 N51 C55 C54 -175.7(3) . .
C53 C54 C55 N51 -0.2(6) . .
C54 C53 C56 C57 -174.7(4) . .
C52 C53 C56 C57 3.8(7) . .
C53 C56 C57 C58 179.6(4) . 2_646
C512 N52 C58 C59 0.3(5) . .
Cu1 N52 C58 C59 175.5(2) . .
C512 N52 C58 C57 177.8(3) . 2_656
Cu1 N52 C58 C57 -7.0(5) . 2_656
N52 C58 C59 C510 -0.2(4) . .
C57 C58 C59 C510 -177.5(2) 2_656 .
C58 C59 C510 C511 0.8(3) . .
C59 C510 C511 C512 -1.4(4) . .
C58 N52 C512 C511 -1.0(6) . .
Cu1 N52 C512 C511 -176.9(3) . .
C510 C511 C512 N52 1.6(6) . .
C4 O1 C1 C2 6.5(6) . .
O1 C1 C2 C3 -24.6(6) . .
C1 C2 C3 C4 32.0(6) . .
C1 O1 C4 C3 14.7(6) . .
C2 C3 C4 O1 -28.9(6) . .
